data_4347076
loop_
_publ_author_name
'Liu, Juan'
'Wang, Fei'
'Liu, Li-Yang'
'Zhang, Jian'

_publ_section_title
;
 Interpenetrated Three-Dimensional Copper-Iodine Cluster-Based Framework
 with Enantiopure Porphyrin-like Templates.
;
_journal_issue 4
_journal_name_full 'Inorganic chemistry'
_journal_page_first 1358
_journal_page_last 1360
_journal_paper_doi 10.1021/acs.inorgchem.5b02692
_journal_volume 55
_journal_year 2016
_chemical_absolute_configuration unk
_chemical_formula_moiety 'C16 H32 Cu14 I12 N21'
_chemical_formula_sum 'C16 H32 Cu14 I12 N21'
_chemical_formula_weight 2930.98
_space_group_crystal_system tetragonal
_space_group_IT_number 77
_space_group_name_Hall 'P 4c'
_space_group_name_H-M_alt 'P 42'
_atom_sites_solution_hydrogens geom
_audit_creation_method SHELXL-2014/7
_cell_angle_alpha 90
_cell_angle_beta 90
_cell_angle_gamma 90
_cell_formula_units_Z 2
_cell_length_a 14.8451(2)
_cell_length_b 14.8451(2)
_cell_length_c 12.2127(3)
_cell_measurement_reflns_used 2054
_cell_measurement_temperature 293(2)
_cell_measurement_theta_max 25.2865
_cell_measurement_theta_min 2.5534
_cell_volume 2691.40(8)
_computing_structure_refinement 'SHELXL-2014/7 (Sheldrick, 2014)'
_diffrn_ambient_temperature 293(2)
_diffrn_detector_area_resol_mean 16.2083
_diffrn_measured_fraction_theta_full 0.997
_diffrn_measured_fraction_theta_max 0.997
_diffrn_measurement_device_type 'Xcalibur, Eos'
_diffrn_measurement_method '\w scans'
_diffrn_radiation_type MoK\a
_diffrn_radiation_wavelength 0.71073
_diffrn_reflns_av_R_equivalents 0.0271
_diffrn_reflns_av_unetI/netI 0.0502
_diffrn_reflns_Laue_measured_fraction_full 0.997
_diffrn_reflns_Laue_measured_fraction_max 0.997
_diffrn_reflns_limit_h_max 17
_diffrn_reflns_limit_h_min -8
_diffrn_reflns_limit_k_max 13
_diffrn_reflns_limit_k_min -17
_diffrn_reflns_limit_l_max 14
_diffrn_reflns_limit_l_min -9
_diffrn_reflns_number 5785
_diffrn_reflns_point_group_measured_fraction_full 0.743
_diffrn_reflns_point_group_measured_fraction_max 0.741
_diffrn_reflns_theta_full 25.242
_diffrn_reflns_theta_max 25.341
_diffrn_reflns_theta_min 2.559
_exptl_absorpt_coefficient_mu 12.328
_exptl_absorpt_correction_T_max 1.0000
_exptl_absorpt_correction_T_min 0.9450
_exptl_absorpt_correction_type multi-scan
_exptl_absorpt_process_details
;
CrysAlisPro, Agilent Technologies,
Version 1.171.36.20 (release 27-06-2012 CrysAlis171 .NET)
(compiled Jul 11 2012,15:38:31)
Empirical absorption correction using spherical harmonics,
 implemented in SCALE3 ABSPACK scaling algorithm.
;
_exptl_crystal_colour yellow
_exptl_crystal_density_diffrn 3.617
_exptl_crystal_description block
_exptl_crystal_F_000 2634
_exptl_crystal_size_max 0.200
_exptl_crystal_size_mid 0.200
_exptl_crystal_size_min 0.200
_refine_diff_density_max 0.891
_refine_diff_density_min -2.581
_refine_diff_density_rms 0.244
_refine_ls_abs_structure_details
;
 Flack x determined using 850 quotients [(I+)-(I-)]/[(I+)+(I-)]
 (Parsons, Flack and Wagner, Acta Cryst. B69 (2013) 249-259).
;
_refine_ls_abs_structure_Flack -0.08(8)
_refine_ls_extinction_method none
_refine_ls_goodness_of_fit_ref 1.055
_refine_ls_hydrogen_treatment constr
_refine_ls_matrix_type full
_refine_ls_number_parameters 256
_refine_ls_number_reflns 3666
_refine_ls_number_restraints 1
_refine_ls_restrained_S_all 1.055
_refine_ls_R_factor_all 0.0540
_refine_ls_R_factor_gt 0.0434
_refine_ls_shift/su_max 0.000
_refine_ls_shift/su_mean 0.000
_refine_ls_structure_factor_coef Fsqd
_refine_ls_weighting_details 'w=1/[\s^2^(Fo^2^)+(0.0540P)^2^+22.7350P] where P=(Fo^2^+2Fc^2^)/3'
_refine_ls_weighting_scheme calc
_refine_ls_wR_factor_gt 0.1079
_refine_ls_wR_factor_ref 0.1151
_reflns_Friedel_coverage 0.415
_reflns_Friedel_fraction_full 0.462
_reflns_Friedel_fraction_max 0.458
_reflns_number_gt 3155
_reflns_number_total 3666
_reflns_threshold_expression 'I > 2\s(I)'
_cod_data_source_file ic5b02692_si_002.cif
_cod_data_source_block a
_cod_original_cell_volume 2691.40(10)
_cod_database_code 4347076
_shelx_shelxl_version_number 2014/7
_shelx_space_group_comment
;
The symmetry employed for this shelxl refinement is uniquely defined
by the following loop, which should always be used as a source of
symmetry information in preference to the above space-group names.
They are only intended as comments.
;
_shelx_estimated_absorpt_t_min 0.192
_shelx_estimated_absorpt_t_max 0.192

loop_
_space_group_symop_operation_xyz
'x, y, z'
'-x, -y, z'
'-y, x, z+1/2'
'y, -x, z+1/2'

loop_
_atom_site_label
_atom_site_type_symbol
_atom_site_fract_x
_atom_site_fract_y
_atom_site_fract_z
_atom_site_U_iso_or_equiv
_atom_site_adp_type
_atom_site_occupancy
_atom_site_site_symmetry_order
_atom_site_calc_flag
_atom_site_refinement_flags_posn
_atom_site_refinement_flags_adp
_atom_site_refinement_flags_occupancy
I5 I 0.90304(12) 0.69372(12) -1.47626(14) 0.0275(4) Uani 1 1 d . . .
I6 I 0.92634(12) 0.64244(12) -1.84455(13) 0.0288(4) Uani 1 1 d . . .
I3 I 0.69406(13) 0.61369(13) -1.22928(13) 0.0283(4) Uani 1 1 d . . .
I4 I 0.80938(13) 0.88428(13) -1.70195(13) 0.0288(4) Uani 1 1 d . . .
I2 I 0.59816(11) 0.80493(12) -1.46647(13) 0.0264(4) Uani 1 1 d . . .
I1 I 0.56385(11) 0.86294(12) -1.11797(13) 0.0265(4) Uani 1 1 d . . .
Cu8 Cu 0.5000 0.5000 -1.7801(3) 0.0224(9) Uani 1 2 d S T P
Cu1 Cu 1.0000 1.0000 -1.1560(3) 0.0278(11) Uani 1 2 d S T P
Cu5 Cu 0.8256(2) 0.7076(2) -1.6764(3) 0.0351(9) Uani 1 1 d . . .
Cu2 Cu 0.6766(3) 0.7871(2) -1.2657(3) 0.0354(9) Uani 1 1 d . . .
Cu4 Cu 0.7663(3) 0.8448(3) -1.5090(3) 0.0486(12) Uani 1 1 d . . .
Cu3 Cu 0.7334(3) 0.6563(3) -1.4252(3) 0.0441(11) Uani 1 1 d . . .
Cu7 Cu 1.0763(4) 0.5393(4) -1.8178(5) 0.0863(17) Uani 1 1 d . . .
Cu6 Cu 0.9616(3) 0.5859(3) -1.6423(4) 0.0645(12) Uani 1 1 d . . .
N3 N 0.9136(14) 0.9438(14) -1.2529(15) 0.0196(17) Uani 1 1 d . . .
N8 N 0.5923(13) 0.5506(13) -1.6812(15) 0.019(4) Uani 1 1 d . . .
N4 N 0.8884(14) 0.9487(14) -1.3591(17) 0.021(5) Uani 1 1 d . . .
N9 N 0.6117(16) 0.5526(14) -1.5741(16) 0.023(5) Uani 1 1 d . . .
N11 N 0.7139(13) 0.6315(13) -1.6608(15) 0.0196(17) Uani 1 1 d . . .
N6 N 0.7923(14) 0.8581(14) -1.2723(15) 0.0196(17) Uani 1 1 d . . .
N10 N 0.6822(13) 0.6024(13) -1.5659(16) 0.015(4) Uani 1 1 d . . .
N5 N 0.8173(16) 0.8976(16) -1.3701(17) 0.031(6) Uani 1 1 d . . .
C5 C 0.8539(14) 0.8880(15) -1.2037(17) 0.017(5) Uani 1 1 d . . .
C7 C 0.6560(14) 0.6059(14) -1.8552(18) 0.0196(17) Uani 1 1 d . . .
H7A H 0.7157 0.5907 -1.8839 0.024 Uiso 1 1 calc R U .
N2 N 0.9238(13) 0.9435(15) -1.0436(17) 0.022(5) Uani 1 1 d . . .
H2D H 0.9192 0.9623 -0.9772 0.027 Uiso 1 1 calc R U .
N1 N 0.0000 0.5000 -1.221(3) 0.035(6) Uani 1 2 d S T P
C2 C -0.038(2) 0.574(2) -1.153(3) 0.065(11) Uani 1 1 d . . .
H2A H -0.0622 0.6199 -1.1998 0.097 Uiso 1 1 calc R U .
H2B H -0.0857 0.5504 -1.1074 0.097 Uiso 1 1 calc R U .
H2C H 0.0081 0.5990 -1.1074 0.097 Uiso 1 1 calc R U .
C1 C 0.0720(18) 0.540(2) -1.290(3) 0.044(8) Uani 1 1 d . . .
H1A H 0.0470 0.5877 -1.3341 0.066 Uiso 1 1 calc R U .
H1B H 0.1190 0.5638 -1.2448 0.066 Uiso 1 1 calc R U .
H1C H 0.0965 0.4945 -1.3377 0.066 Uiso 1 1 calc R U .
C4 C 0.8739(14) 0.8626(13) -1.0892(17) 0.018(5) Uani 1 1 d . . .
H4A H 0.9166 0.8122 -1.0914 0.021 Uiso 1 1 calc R U .
C8 C 0.6565(17) 0.5974(17) -1.7335(19) 0.0196(17) Uani 1 1 d . . .
C3 C 0.7938(15) 0.8328(17) -1.0209(19) 0.033(6) Uani 1 1 d . . .
H3A H 0.8137 0.8178 -0.9483 0.050 Uiso 1 1 calc R U .
H3B H 0.7506 0.8808 -1.0171 0.050 Uiso 1 1 calc R U .
H3C H 0.7664 0.7809 -1.0540 0.050 Uiso 1 1 calc R U .
C6 C 0.6321(13) 0.7003(13) -1.8882(17) 0.0196(17) Uani 1 1 d . . .
H6A H 0.6766 0.7413 -1.8605 0.029 Uiso 1 1 calc R U .
H6B H 0.6302 0.7044 -1.9667 0.029 Uiso 1 1 calc R U .
H6C H 0.5742 0.7157 -1.8587 0.029 Uiso 1 1 calc R U .
N7 N 0.5902(14) 0.5408(15) -1.8955(16) 0.026(5) Uani 1 1 d . . .
H7B H 0.5896 0.5214 -1.9618 0.031 Uiso 1 1 calc R U .

loop_
_atom_site_aniso_label
_atom_site_aniso_U_11
_atom_site_aniso_U_22
_atom_site_aniso_U_33
_atom_site_aniso_U_23
_atom_site_aniso_U_13
_atom_site_aniso_U_12
I5 0.0241(10) 0.0300(10) 0.0283(9) -0.0021(8) -0.0037(8) 0.0021(8)
I6 0.0272(9) 0.0303(9) 0.0288(8) 0.0029(8) 0.0030(7) 0.0020(7)
I3 0.0323(10) 0.0232(9) 0.0293(9) 0.0027(8) 0.0033(8) -0.0008(7)
I4 0.0374(11) 0.0254(9) 0.0236(8) 0.0005(8) 0.0027(8) -0.0048(7)
I2 0.0243(10) 0.0258(10) 0.0292(9) -0.0004(8) -0.0014(8) 0.0007(7)
I1 0.0216(8) 0.0277(9) 0.0301(8) 0.0044(8) 0.0002(7) 0.0042(6)
Cu8 0.022(2) 0.027(3) 0.0185(19) 0.000 0.000 -0.014(2)
Cu1 0.022(3) 0.045(3) 0.016(2) 0.000 0.000 -0.017(2)
Cu5 0.032(2) 0.037(2) 0.037(2) 0.0022(17) -0.0001(17) -0.0127(16)
Cu2 0.032(2) 0.033(2) 0.041(2) -0.0004(17) 0.0018(17) -0.0126(16)
Cu4 0.046(3) 0.079(3) 0.0204(17) -0.0044(19) -0.0033(16) -0.026(2)
Cu3 0.052(3) 0.059(3) 0.0221(17) -0.0051(18) -0.0008(17) -0.024(2)
Cu7 0.095(4) 0.086(4) 0.077(4) 0.005(3) 0.002(3) 0.012(3)
Cu6 0.056(3) 0.068(3) 0.069(3) 0.000(3) 0.002(3) 0.014(2)
N3 0.020(4) 0.023(4) 0.017(4) -0.002(3) 0.005(3) -0.004(3)
N8 0.024(10) 0.017(9) 0.015(9) -0.003(8) -0.001(8) 0.006(7)
N4 0.022(11) 0.018(11) 0.024(11) -0.002(9) -0.005(10) -0.010(9)
N9 0.039(14) 0.014(11) 0.015(10) -0.005(9) -0.001(10) -0.004(10)
N11 0.020(4) 0.023(4) 0.017(4) -0.002(3) 0.005(3) -0.004(3)
N6 0.020(4) 0.023(4) 0.017(4) -0.002(3) 0.005(3) -0.004(3)
N10 0.011(10) 0.014(10) 0.022(10) -0.002(9) -0.006(8) 0.001(8)
N5 0.037(14) 0.040(15) 0.016(11) 0.015(10) 0.007(10) -0.009(11)
C5 0.017(11) 0.026(12) 0.009(9) -0.008(9) 0.000(9) -0.011(9)
C7 0.020(4) 0.023(4) 0.017(4) -0.002(3) 0.005(3) -0.004(3)
N2 0.016(10) 0.032(12) 0.019(9) -0.007(9) 0.000(8) -0.014(9)
N1 0.03(2) 0.05(3) 0.020(12) 0.000 0.000 -0.02(2)
C2 0.04(2) 0.07(3) 0.08(3) -0.03(2) 0.02(2) -0.021(18)
C1 0.019(15) 0.06(2) 0.056(19) 0.014(17) 0.002(14) -0.025(14)
C4 0.022(11) 0.005(10) 0.026(11) 0.007(8) -0.003(9) -0.002(8)
C8 0.020(4) 0.023(4) 0.017(4) -0.002(3) 0.005(3) -0.004(3)
C3 0.026(13) 0.048(16) 0.026(13) 0.012(11) -0.002(11) -0.008(11)
C6 0.020(4) 0.023(4) 0.017(4) -0.002(3) 0.005(3) -0.004(3)
N7 0.025(11) 0.040(13) 0.013(9) -0.006(9) -0.004(9) -0.017(9)

loop_
_atom_type_symbol
_atom_type_description
_atom_type_scat_dispersion_real
_atom_type_scat_dispersion_imag
_atom_type_scat_source
C C 0.0033 0.0016 'International Tables Vol C Tables 4.2.6.8 and 6.1.1.4'
H H 0.0000 0.0000 'International Tables Vol C Tables 4.2.6.8 and 6.1.1.4'
N N 0.0061 0.0033 'International Tables Vol C Tables 4.2.6.8 and 6.1.1.4'
Cu Cu 0.3201 1.2651 'International Tables Vol C Tables 4.2.6.8 and 6.1.1.4'
I I -0.4742 1.8119 'International Tables Vol C Tables 4.2.6.8 and 6.1.1.4'

loop_
_geom_angle_atom_site_label_1
_geom_angle_atom_site_label_2
_geom_angle_atom_site_label_3
_geom_angle
_geom_angle_site_symmetry_1
_geom_angle_site_symmetry_3
Cu3 I5 Cu5 79.95(11) . .
Cu3 I5 Cu6 110.77(15) . .
Cu5 I5 Cu6 60.59(14) . .
Cu3 I5 Cu4 63.48(12) . .
Cu5 I5 Cu4 62.84(11) . .
Cu6 I5 Cu4 123.12(14) . .
Cu6 I6 Cu5 61.27(13) . .
Cu6 I6 Cu7 65.05(15) . 2_765
Cu5 I6 Cu7 104.76(16) . 2_765
Cu6 I6 Cu7 63.27(14) . .
Cu5 I6 Cu7 124.03(16) . .
Cu7 I6 Cu7 55.9(3) 2_765 .
Cu3 I3 Cu2 67.62(14) . .
Cu4 I4 Cu5 71.44(14) . .
Cu4 I2 Cu7 107.28(17) . 4_575
Cu4 I2 Cu2 78.06(12) . .
Cu7 I2 Cu2 66.02(17) 4_575 .
Cu4 I2 Cu3 64.21(13) . .
Cu7 I2 Cu3 125.72(17) 4_575 .
Cu2 I2 Cu3 59.74(11) . .
Cu7 I1 Cu6 64.81(16) 4_575 4_575
Cu7 I1 Cu6 66.08(17) 4_575 3_655
Cu6 I1 Cu6 63.32(18) 4_575 3_655
Cu7 I1 Cu2 66.99(17) 4_575 .
Cu6 I1 Cu2 104.99(15) 4_575 .
Cu6 I1 Cu2 131.83(15) 3_655 .
N8 Cu8 N8 104.7(12) 2_665 .
N8 Cu8 N7 173.0(9) 2_665 .
N8 Cu8 N7 81.6(8) . .
N8 Cu8 N7 81.6(8) 2_665 2_665
N8 Cu8 N7 173.0(9) . 2_665
N7 Cu8 N7 92.4(11) . 2_665
N3 Cu1 N3 104.5(11) 2_775 .
N3 Cu1 N2 173.0(9) 2_775 .
N3 Cu1 N2 82.0(8) . .
N3 Cu1 N2 82.0(8) 2_775 2_775
N3 Cu1 N2 173.0(9) . 2_775
N2 Cu1 N2 91.5(12) . 2_775
N11 Cu5 I4 119.4(6) . .
N11 Cu5 I5 102.8(5) . .
I4 Cu5 I5 102.71(13) . .
N11 Cu5 I6 108.9(6) . .
I4 Cu5 I6 108.25(13) . .
I5 Cu5 I6 114.91(14) . .
N11 Cu5 Cu6 102.8(6) . .
I4 Cu5 Cu6 137.47(18) . .
I5 Cu5 Cu6 60.01(14) . .
I6 Cu5 Cu6 58.35(14) . .
N11 Cu5 Cu4 94.2(5) . .
I4 Cu5 Cu4 52.10(11) . .
I5 Cu5 Cu4 64.13(12) . .
I6 Cu5 Cu4 155.89(16) . .
Cu6 Cu5 Cu4 123.83(18) . .
N6 Cu2 I3 115.8(6) . .
N6 Cu2 I1 109.7(6) . .
I3 Cu2 I1 110.84(14) . .
N6 Cu2 I2 106.1(5) . .
I3 Cu2 I2 106.83(13) . .
I1 Cu2 I2 107.14(14) . .
N6 Cu2 Cu3 94.4(6) . .
I3 Cu2 Cu3 54.82(11) . .
I1 Cu2 Cu3 155.97(16) . .
I2 Cu2 Cu3 65.29(12) . .
N6 Cu2 Cu7 102.8(6) . 4_575
I3 Cu2 Cu7 141.26(19) . 4_575
I1 Cu2 Cu7 55.22(14) . 4_575
I2 Cu2 Cu7 56.17(14) . 4_575
Cu3 Cu2 Cu7 121.42(19) . 4_575
N5 Cu4 I4 127.1(6) . .
N5 Cu4 I2 106.2(6) . .
I4 Cu4 I2 118.80(15) . .
N5 Cu4 Cu5 136.3(8) . .
I4 Cu4 Cu5 56.46(11) . .
I2 Cu4 Cu5 105.09(15) . .
N5 Cu4 Cu3 97.8(6) . .
I4 Cu4 Cu3 125.16(15) . .
I2 Cu4 Cu3 64.46(12) . .
Cu5 Cu4 Cu3 69.60(12) . .
N5 Cu4 I5 85.8(7) . .
I4 Cu4 I5 97.21(15) . .
I2 Cu4 I5 116.25(17) . .
Cu5 Cu4 I5 53.04(12) . .
Cu3 Cu4 I5 51.83(10) . .
N10 Cu3 I3 127.5(6) . .
N10 Cu3 I5 103.7(6) . .
I3 Cu3 I5 119.43(15) . .
N10 Cu3 Cu2 136.5(6) . .
I3 Cu3 Cu2 57.56(11) . .
I5 Cu3 Cu2 107.21(15) . .
N10 Cu3 Cu4 97.9(6) . .
I3 Cu3 Cu4 125.93(14) . .
I5 Cu3 Cu4 64.70(12) . .
Cu2 Cu3 Cu4 69.60(12) . .
N10 Cu3 I2 84.2(6) . .
I3 Cu3 I2 100.69(15) . .
I5 Cu3 I2 115.98(15) . .
Cu2 Cu3 I2 54.97(12) . .
Cu4 Cu3 I2 51.33(10) . .
Cu7 Cu7 I1 111.62(15) 2_765 3_754
Cu7 Cu7 I2 137.30(14) 2_765 3_754
I1 Cu7 I2 111.0(2) 3_754 3_754
Cu7 Cu7 I6 62.1(3) 2_765 2_765
I1 Cu7 I6 104.7(2) 3_754 2_765
I2 Cu7 I6 104.6(2) 3_754 2_765
Cu7 Cu7 I6 62.0(2) 2_765 .
I1 Cu7 I6 108.3(2) 3_754 .
I2 Cu7 I6 105.9(2) 3_754 .
I6 Cu7 I6 122.1(2) 2_765 .
Cu7 Cu7 Cu6 64.9(2) 2_765 .
I1 Cu7 Cu6 57.84(13) 3_754 .
I2 Cu7 Cu6 146.3(3) 3_754 .
I6 Cu7 Cu6 109.0(3) 2_765 .
I6 Cu7 Cu6 57.33(17) . .
Cu7 Cu7 Cu6 62.1(2) 2_765 2_765
I1 Cu7 Cu6 57.80(14) 3_754 2_765
I2 Cu7 Cu6 147.2(2) 3_754 2_765
I6 Cu7 Cu6 56.52(16) 2_765 2_765
I6 Cu7 Cu6 106.9(2) . 2_765
Cu6 Cu7 Cu6 58.5(2) . 2_765
Cu7 Cu7 Cu2 158.3(3) 2_765 3_754
I1 Cu7 Cu2 57.79(15) 3_754 3_754
I2 Cu7 Cu2 57.81(15) 3_754 3_754
I6 Cu7 Cu2 136.3(2) 2_765 3_754
I6 Cu7 Cu2 101.5(2) . 3_754
Cu6 Cu7 Cu2 94.69(19) . 3_754
Cu6 Cu7 Cu2 114.7(2) 2_765 3_754
I1 Cu6 I6 109.71(19) 3_754 .
I1 Cu6 I1 115.10(18) 3_754 4_564
I6 Cu6 I1 104.90(19) . 4_564
I1 Cu6 I5 107.68(19) 3_754 .
I6 Cu6 I5 116.25(18) . .
I1 Cu6 I5 103.34(18) 4_564 .
I1 Cu6 Cu5 145.5(2) 3_754 .
I6 Cu6 Cu5 60.39(13) . .
I1 Cu6 Cu5 99.28(18) 4_564 .
I5 Cu6 Cu5 59.40(13) . .
I1 Cu6 Cu6 58.98(17) 3_754 2_765
I6 Cu6 Cu6 111.62(11) . 2_765
I1 Cu6 Cu6 57.70(18) 4_564 2_765
I5 Cu6 Cu6 131.79(11) . 2_765
Cu5 Cu6 Cu6 154.5(3) . 2_765
I1 Cu6 Cu7 57.35(16) 3_754 .
I6 Cu6 Cu7 59.40(14) . .
I1 Cu6 Cu7 102.2(2) 4_564 .
I5 Cu6 Cu7 154.3(2) . .
Cu5 Cu6 Cu7 119.3(2) . .
Cu6 Cu6 Cu7 62.0(2) 2_765 .
I1 Cu6 Cu7 101.3(2) 3_754 2_765
I6 Cu6 Cu7 58.43(14) . 2_765
I1 Cu6 Cu7 56.12(17) 4_564 2_765
I5 Cu6 Cu7 150.1(2) . 2_765
Cu5 Cu6 Cu7 99.64(18) . 2_765
Cu6 Cu6 Cu7 59.5(2) 2_765 2_765
Cu7 Cu6 Cu7 52.9(3) . 2_765
N4 N3 C5 106.1(19) . .
N4 N3 Cu1 138.4(16) . .
C5 N3 Cu1 115.2(14) . .
N9 N8 C8 108(2) . .
N9 N8 Cu8 138.9(17) . .
C8 N8 Cu8 113.5(15) . .
N5 N4 N3 106.9(19) . .
N10 N9 N8 105(2) . .
N10 N11 C8 103.4(19) . .
N10 N11 Cu5 123.9(15) . .
C8 N11 Cu5 132.6(16) . .
C5 N6 N5 102.8(19) . .
C5 N6 Cu2 137.9(16) . .
N5 N6 Cu2 119.0(16) . .
N9 N10 N11 114.1(19) . .
N9 N10 Cu3 126.4(16) . .
N11 N10 Cu3 118.5(14) . .
N4 N5 N6 112(2) . .
N4 N5 Cu4 127.9(16) . .
N6 N5 Cu4 117.5(16) . .
N6 C5 N3 112.2(19) . .
N6 C5 C4 131(2) . .
N3 C5 C4 116.4(18) . .
N7 C7 C8 106.4(18) . .
N7 C7 C6 111.7(18) . .
C8 C7 C6 110.4(18) . .
N7 C7 H7A 109.4 . .
C8 C7 H7A 109.4 . .
C6 C7 H7A 109.4 . .
C4 N2 Cu1 111.2(14) . .
C4 N2 H2D 124.4 . .
Cu1 N2 H2D 124.4 . .
C2 N1 C2 112(4) 2_565 .
C2 N1 C1 107(2) 2_565 2_565
C2 N1 C1 110(2) . 2_565
C2 N1 C1 110(2) 2_565 .
C2 N1 C1 107(2) . .
C1 N1 C1 110(3) 2_565 .
N1 C2 H2A 109.5 . .
N1 C2 H2B 109.5 . .
H2A C2 H2B 109.5 . .
N1 C2 H2C 109.5 . .
H2A C2 H2C 109.5 . .
H2B C2 H2C 109.5 . .
N1 C1 H1A 109.5 . .
N1 C1 H1B 109.5 . .
H1A C1 H1B 109.5 . .
N1 C1 H1C 109.5 . .
H1A C1 H1C 109.5 . .
H1B C1 H1C 109.5 . .
C5 C4 N2 104.1(16) . .
C5 C4 C3 115.9(18) . .
N2 C4 C3 114.2(18) . .
C5 C4 H4A 107.4 . .
N2 C4 H4A 107.4 . .
C3 C4 H4A 107.4 . .
N11 C8 N8 110(2) . .
N11 C8 C7 129(2) . .
N8 C8 C7 121(2) . .
C4 C3 H3A 109.5 . .
C4 C3 H3B 109.5 . .
H3A C3 H3B 109.5 . .
C4 C3 H3C 109.5 . .
H3A C3 H3C 109.5 . .
H3B C3 H3C 109.5 . .
C7 C6 H6A 109.5 . .
C7 C6 H6B 109.5 . .
H6A C6 H6B 109.5 . .
C7 C6 H6C 109.5 . .
H6A C6 H6C 109.5 . .
H6B C6 H6C 109.5 . .
C7 N7 Cu8 113.8(14) . .
C7 N7 H7B 123.1 . .
Cu8 N7 H7B 123.1 . .

loop_
_geom_bond_atom_site_label_1
_geom_bond_atom_site_label_2
_geom_bond_distance
_geom_bond_site_symmetry_2
I5 Cu3 2.653(5) .
I5 Cu5 2.709(4) .
I5 Cu6 2.726(5) .
I5 Cu4 3.051(5) .
I6 Cu6 2.661(5) .
I6 Cu5 2.718(4) .
I6 Cu7 2.718(7) 2_765
I6 Cu7 2.721(6) .
I3 Cu3 2.543(4) .
I3 Cu2 2.626(4) .
I4 Cu4 2.511(4) .
I4 Cu5 2.652(4) .
I2 Cu4 2.618(5) .
I2 Cu7 2.677(7) 4_575
I2 Cu2 2.727(4) .
I2 Cu3 3.026(5) .
I1 Cu7 2.627(6) 4_575
I1 Cu6 2.642(5) 4_575
I1 Cu6 2.678(5) 3_655
I1 Cu2 2.707(4) .
Cu8 N8 1.975(19) 2_665
Cu8 N8 1.975(19) .
Cu8 N7 2.04(2) .
Cu8 N7 2.04(2) 2_665
Cu1 N3 1.93(2) 2_775
Cu1 N3 1.93(2) .
Cu1 N2 1.97(2) .
Cu1 N2 1.97(2) 2_775
Cu5 N11 2.02(2) .
Cu5 Cu6 2.742(6) .
Cu5 Cu4 3.016(6) .
Cu2 N6 2.02(2) .
Cu2 Cu3 2.877(5) .
Cu2 Cu7 2.944(8) 4_575
Cu4 N5 2.02(2) .
Cu4 Cu3 3.019(4) .
Cu3 N10 2.042(19) .
Cu7 Cu7 2.549(13) 2_765
Cu7 I1 2.627(6) 3_754
Cu7 I2 2.677(7) 3_754
Cu7 I6 2.719(7) 2_765
Cu7 Cu6 2.824(7) .
Cu7 Cu6 2.893(7) 2_765
Cu7 Cu2 2.944(8) 3_754
Cu6 I1 2.642(5) 3_754
Cu6 I1 2.678(5) 4_564
Cu6 Cu6 2.792(10) 2_765
Cu6 Cu7 2.893(7) 2_765
N3 N4 1.35(3) .
N3 C5 1.35(3) .
N8 N9 1.34(3) .
N8 C8 1.34(3) .
N4 N5 1.31(3) .
N9 N10 1.29(3) .
N11 N10 1.32(3) .
N11 C8 1.33(3) .
N6 C5 1.32(3) .
N6 N5 1.38(3) .
C5 C4 1.48(3) .
C7 N7 1.46(3) .
C7 C8 1.49(3) .
C7 C6 1.50(3) .
C7 H7A 0.9800 .
N2 C4 1.52(3) .
N2 H2D 0.8600 .
N1 C2 1.49(4) 2_565
N1 C2 1.49(4) .
N1 C1 1.49(3) 2_565
N1 C1 1.49(3) .
C2 H2A 0.9600 .
C2 H2B 0.9600 .
C2 H2C 0.9600 .
C1 H1A 0.9600 .
C1 H1B 0.9600 .
C1 H1C 0.9600 .
C4 C3 1.52(3) .
C4 H4A 0.9800 .
C3 H3A 0.9600 .
C3 H3B 0.9600 .
C3 H3C 0.9600 .
C6 H6A 0.9600 .
C6 H6B 0.9600 .
C6 H6C 0.9600 .
N7 H7B 0.8600 .
